data_7021258
loop_
_publ_author_name
'Ghosh, Shishir'
'Hogarth, Graeme'
'Hollingsworth, Nathan'
'Holt, Katherine B.'
'Richards, Idris'
'Richmond, Michael G.'
'Sanchez, Ben E.'
'Unwin, David'

_publ_section_title
;
 Models of the iron-only hydrogenase: a comparison of chelate and bridge
 isomers of Fe2(CO)4{Ph2PN(R)PPh2}(\m-pdt) as proton-reduction catalysts.
;
_journal_issue 19
_journal_name_full 'Dalton transactions (Cambridge, England : 2003)'
_journal_page_first 6775
_journal_page_last 6792
_journal_paper_doi 10.1039/c3dt50147g
_journal_volume 42
_journal_year 2013
_chemical_formula_sum 'C34 H31 Fe2 N O4 P2 S2'
_chemical_formula_weight 755.36
_chemical_name_systematic
;
?
;
_space_group_IT_number 2
_symmetry_cell_setting triclinic
_symmetry_space_group_name_Hall '-P 1'
_symmetry_space_group_name_H-M 'P -1'
_atom_sites_solution_hydrogens geom
_atom_sites_solution_primary heavy
_atom_sites_solution_secondary difmap
_audit_creation_method SHELXL-97
_cell_angle_alpha 89.0140(10)
_cell_angle_beta 79.5570(10)
_cell_angle_gamma 75.4280(10)
_cell_formula_units_Z 2
_cell_length_a 8.8977(5)
_cell_length_b 10.2309(6)
_cell_length_c 19.2787(11)
_cell_measurement_temperature 293(2)
_cell_volume 1669.64(17)
_computing_cell_refinement 'Bruker SAINT'
_computing_data_collection 'Bruker SMART'
_computing_data_reduction 'Bruker SAINT'
_computing_structure_refinement 'SHELXL-97 (Sheldrick, 1997)'
_computing_structure_solution 'SHELXS-97 (Sheldrick, 1990)'
_diffrn_ambient_temperature 293(2)
_diffrn_measured_fraction_theta_full 0.987
_diffrn_measured_fraction_theta_max 0.927
_diffrn_measurement_device_type 'Bruker SMART APEX diffractometer'
_diffrn_measurement_method '\w rotation with narrow frames'
_diffrn_radiation_monochromator graphite
_diffrn_radiation_source 'fine-focus sealed tube'
_diffrn_radiation_type MoK\a
_diffrn_radiation_wavelength 0.71073
_diffrn_reflns_av_R_equivalents 0.0127
_diffrn_reflns_av_sigmaI/netI 0.0203
_diffrn_reflns_limit_h_max 11
_diffrn_reflns_limit_h_min -11
_diffrn_reflns_limit_k_max 13
_diffrn_reflns_limit_k_min -13
_diffrn_reflns_limit_l_max 25
_diffrn_reflns_limit_l_min -25
_diffrn_reflns_number 14741
_diffrn_reflns_theta_full 26.00
_diffrn_reflns_theta_max 28.25
_diffrn_reflns_theta_min 2.06
_exptl_absorpt_coefficient_mu 1.129
_exptl_absorpt_correction_T_max 0.8580
_exptl_absorpt_correction_T_min 0.7734
_exptl_absorpt_correction_type multi-scan
_exptl_crystal_colour red
_exptl_crystal_density_diffrn 1.502
_exptl_crystal_density_method 'not measured'
_exptl_crystal_description block
_exptl_crystal_F_000 776
_exptl_crystal_size_max 0.24
_exptl_crystal_size_mid 0.22
_exptl_crystal_size_min 0.14
_refine_diff_density_max 0.539
_refine_diff_density_min -0.269
_refine_diff_density_rms 0.058
_refine_ls_extinction_method none
_refine_ls_goodness_of_fit_ref 1.029
_refine_ls_hydrogen_treatment mixed
_refine_ls_matrix_type full
_refine_ls_number_parameters 406
_refine_ls_number_reflns 7671
_refine_ls_number_restraints 0
_refine_ls_restrained_S_all 1.029
_refine_ls_R_factor_all 0.0284
_refine_ls_R_factor_gt 0.0263
_refine_ls_shift/su_max 0.001
_refine_ls_shift/su_mean 0.000
_refine_ls_structure_factor_coef Fsqd
_refine_ls_weighting_details 'calc w=1/[\s^2^(Fo^2^)+(0.0380P)^2^+0.8205P] where P=(Fo^2^+2Fc^2^)/3'
_refine_ls_weighting_scheme calc
_refine_ls_wR_factor_gt 0.0689
_refine_ls_wR_factor_ref 0.0701
_reflns_number_gt 7151
_reflns_number_total 7671
_reflns_threshold_expression I>2\s(I)
_cod_data_source_file c3dt50147g.txt
_cod_data_source_block str0463
_cod_original_sg_symbol_H-M P1bar
_cod_database_code 7021258

loop_
_symmetry_equiv_pos_as_xyz
'x, y, z'
'-x, -y, -z'

loop_
_atom_site_label
_atom_site_type_symbol
_atom_site_fract_x
_atom_site_fract_y
_atom_site_fract_z
_atom_site_U_iso_or_equiv
_atom_site_adp_type
_atom_site_occupancy
_atom_site_symmetry_multiplicity
_atom_site_calc_flag
_atom_site_refinement_flags
Fe1 Fe 0.98468(2) 0.59488(2) 0.208605(10) 0.01725(6) Uani 1 1 d .
Fe2 Fe 0.87880(2) 0.68785(2) 0.330736(10) 0.01638(6) Uani 1 1 d .
P1 P 0.76343(4) 0.68615(4) 0.169791(18) 0.01594(8) Uani 1 1 d .
P2 P 0.64051(4) 0.79684(4) 0.315263(18) 0.01473(8) Uani 1 1 d .
S1 S 0.83299(4) 0.49817(4) 0.289308(18) 0.01810(8) Uani 1 1 d .
S2 S 1.13583(4) 0.58508(4) 0.29153(2) 0.02214(8) Uani 1 1 d .
N1 N 0.60977(14) 0.77575(12) 0.23172(6) 0.0161(2) Uani 1 1 d .
O1 O 1.17996(15) 0.76043(14) 0.13304(7) 0.0357(3) Uani 1 1 d .
O2 O 1.12334(19) 0.36209(15) 0.11194(8) 0.0478(4) Uani 1 1 d .
O3 O 0.98132(16) 0.93806(14) 0.31716(8) 0.0407(3) Uani 1 1 d .
O4 O 0.80975(16) 0.67651(16) 0.48436(6) 0.0408(3) Uani 1 1 d .
C1 C 1.09759(18) 0.69959(17) 0.16260(8) 0.0241(3) Uani 1 1 d .
C2 C 1.0679(2) 0.45373(17) 0.14935(9) 0.0273(3) Uani 1 1 d .
C3 C 0.93887(18) 0.84070(17) 0.32277(9) 0.0250(3) Uani 1 1 d .
C4 C 0.83730(18) 0.68002(17) 0.42409(8) 0.0239(3) Uani 1 1 d .
C5 C 0.9491(2) 0.34171(16) 0.32073(9) 0.0283(3) Uani 1 1 d .
H5A H 0.8767 0.2958 0.3485 0.034 Uiso 1 1 calc R
H5B H 1.0047 0.2836 0.2801 0.034 Uiso 1 1 calc R
C6 C 1.0676(2) 0.35745(18) 0.36434(10) 0.0321(4) Uani 1 1 d .
H6A H 1.1146 0.2697 0.3814 0.039 Uiso 1 1 calc R
H6B H 1.0128 0.4157 0.4051 0.039 Uiso 1 1 calc R
C7 C 1.19772(19) 0.41568(18) 0.32513(9) 0.0299(4) Uani 1 1 d .
H7A H 1.2547 0.3550 0.2856 0.036 Uiso 1 1 calc R
H7B H 1.2712 0.4175 0.3564 0.036 Uiso 1 1 calc R
C8 C 0.45228(17) 0.82835(15) 0.21080(8) 0.0198(3) Uani 1 1 d .
H8A H 0.3715 0.8172 0.2500 0.024 Uiso 1 1 calc R
H8B H 0.4469 0.7726 0.1716 0.024 Uiso 1 1 calc R
C9 C 0.41278(19) 0.97313(16) 0.18990(8) 0.0248(3) Uani 1 1 d .
H9A H 0.4906 1.0042 0.1605 0.030 Uiso 1 1 calc R
C10 C 0.2749(2) 1.05868(19) 0.21066(10) 0.0353(4) Uani 1 1 d .
H10A H 0.1947 1.0306 0.2401 0.042 Uiso 1 1 calc R
H10B H 0.2574 1.1474 0.1959 0.042 Uiso 1 1 calc R
C11 C 0.68309(18) 0.55811(15) 0.13511(8) 0.0204(3) Uani 1 1 d .
C12 C 0.55574(19) 0.51598(16) 0.17311(9) 0.0237(3) Uani 1 1 d .
H12A H 0.5070 0.5547 0.2174 0.028 Uiso 1 1 calc R
C13 C 0.5011(2) 0.41590(18) 0.14489(10) 0.0330(4) Uani 1 1 d .
H13A H 0.4149 0.3892 0.1701 0.040 Uiso 1 1 calc R
C14 C 0.5741(3) 0.35671(19) 0.07998(11) 0.0396(4) Uani 1 1 d .
H14A H 0.5364 0.2908 0.0611 0.048 Uiso 1 1 calc R
C15 C 0.7034(3) 0.3948(2) 0.04265(10) 0.0390(4) Uani 1 1 d .
H15A H 0.7537 0.3534 -0.0009 0.047 Uiso 1 1 calc R
C16 C 0.7584(2) 0.49460(17) 0.07002(9) 0.0290(3) Uani 1 1 d .
H16A H 0.8460 0.5194 0.0449 0.035 Uiso 1 1 calc R
C17 C 0.76663(18) 0.80778(15) 0.09921(8) 0.0216(3) Uani 1 1 d .
C18 C 0.6942(2) 0.80627(18) 0.04112(9) 0.0308(4) Uani 1 1 d .
H18A H 0.6464 0.7373 0.0350 0.037 Uiso 1 1 calc R
C19 C 0.6934(3) 0.9081(2) -0.00785(10) 0.0426(5) Uani 1 1 d .
H19A H 0.6475 0.9053 -0.0473 0.051 Uiso 1 1 calc R
C20 C 0.7597(3) 1.0125(2) 0.00159(11) 0.0457(5) Uani 1 1 d .
H20A H 0.7574 1.0806 -0.0311 0.055 Uiso 1 1 calc R
C21 C 0.8298(2) 1.01650(19) 0.05961(11) 0.0399(5) Uani 1 1 d .
H21A H 0.8737 1.0877 0.0663 0.048 Uiso 1 1 calc R
C22 C 0.83467(19) 0.91424(17) 0.10787(9) 0.0286(3) Uani 1 1 d .
H22A H 0.8837 0.9164 0.1464 0.034 Uiso 1 1 calc R
C23 C 0.46876(17) 0.76115(15) 0.37343(7) 0.0181(3) Uani 1 1 d .
C24 C 0.32361(18) 0.85797(17) 0.38851(8) 0.0248(3) Uani 1 1 d .
H24A H 0.3119 0.9417 0.3677 0.030 Uiso 1 1 calc R
C25 C 0.19698(19) 0.8295(2) 0.43441(9) 0.0306(4) Uani 1 1 d .
H25A H 0.1014 0.8947 0.4446 0.037 Uiso 1 1 calc R
C26 C 0.2123(2) 0.7048(2) 0.46504(9) 0.0316(4) Uani 1 1 d .
H26A H 0.1268 0.6861 0.4954 0.038 Uiso 1 1 calc R
C27 C 0.3540(2) 0.60814(18) 0.45062(9) 0.0278(3) Uani 1 1 d .
H27A H 0.3642 0.5241 0.4711 0.033 Uiso 1 1 calc R
C28 C 0.48211(18) 0.63647(16) 0.40533(8) 0.0220(3) Uani 1 1 d .
H28A H 0.5778 0.5713 0.3963 0.026 Uiso 1 1 calc R
C29 C 0.60538(17) 0.97824(14) 0.33229(8) 0.0189(3) Uani 1 1 d .
C30 C 0.5716(2) 1.02540(17) 0.40214(9) 0.0279(3) Uani 1 1 d .
H30A H 0.5559 0.9664 0.4384 0.033 Uiso 1 1 calc R
C31 C 0.5610(2) 1.15934(18) 0.41829(10) 0.0346(4) Uani 1 1 d .
H31A H 0.5381 1.1900 0.4651 0.042 Uiso 1 1 calc R
C32 C 0.5847(2) 1.24686(17) 0.36459(11) 0.0341(4) Uani 1 1 d .
H32A H 0.5753 1.3372 0.3752 0.041 Uiso 1 1 calc R
C33 C 0.6221(2) 1.20131(17) 0.29537(10) 0.0323(4) Uani 1 1 d .
H33A H 0.6403 1.2603 0.2594 0.039 Uiso 1 1 calc R
C34 C 0.63283(19) 1.06665(16) 0.27908(9) 0.0250(3) Uani 1 1 d .
H34A H 0.6585 1.0360 0.2322 0.030 Uiso 1 1 calc R

loop_
_atom_site_aniso_label
_atom_site_aniso_U_11
_atom_site_aniso_U_22
_atom_site_aniso_U_33
_atom_site_aniso_U_23
_atom_site_aniso_U_13
_atom_site_aniso_U_12
Fe1 0.01578(10) 0.02042(11) 0.01408(10) 0.00037(8) -0.00139(7) -0.00282(8)
Fe2 0.01558(10) 0.01987(11) 0.01390(10) 0.00037(8) -0.00293(7) -0.00468(8)
P1 0.01746(17) 0.01706(17) 0.01274(16) 0.00016(13) -0.00224(13) -0.00368(13)
P2 0.01596(17) 0.01512(16) 0.01295(16) -0.00035(12) -0.00187(12) -0.00411(13)
S1 0.01838(16) 0.01757(16) 0.01755(16) 0.00147(13) -0.00303(13) -0.00330(13)
S2 0.01596(17) 0.0300(2) 0.01986(17) 0.00189(14) -0.00394(13) -0.00438(14)
N1 0.0157(5) 0.0190(6) 0.0127(5) -0.0016(4) -0.0031(4) -0.0023(4)
O1 0.0294(6) 0.0486(8) 0.0338(7) 0.0150(6) -0.0065(5) -0.0189(6)
O2 0.0534(9) 0.0382(8) 0.0398(8) -0.0151(6) -0.0049(7) 0.0090(7)
O3 0.0327(7) 0.0332(7) 0.0641(10) 0.0103(6) -0.0161(6) -0.0182(6)
O4 0.0384(7) 0.0656(10) 0.0182(6) 0.0032(6) -0.0050(5) -0.0127(7)
C1 0.0208(7) 0.0324(8) 0.0185(7) 0.0032(6) -0.0049(6) -0.0052(6)
C2 0.0259(8) 0.0295(8) 0.0227(8) -0.0006(6) -0.0038(6) -0.0006(6)
C3 0.0185(7) 0.0292(8) 0.0281(8) 0.0032(6) -0.0067(6) -0.0063(6)
C4 0.0198(7) 0.0311(8) 0.0212(7) -0.0002(6) -0.0057(6) -0.0060(6)
C5 0.0287(8) 0.0201(7) 0.0341(9) 0.0082(6) -0.0069(7) -0.0022(6)
C6 0.0314(9) 0.0307(9) 0.0311(9) 0.0075(7) -0.0090(7) 0.0002(7)
C7 0.0211(8) 0.0337(9) 0.0315(9) 0.0049(7) -0.0090(6) 0.0023(7)
C8 0.0173(7) 0.0233(7) 0.0185(7) -0.0004(5) -0.0054(5) -0.0031(5)
C9 0.0255(8) 0.0262(8) 0.0227(7) 0.0027(6) -0.0080(6) -0.0040(6)
C10 0.0317(9) 0.0286(9) 0.0391(10) 0.0034(7) -0.0028(7) 0.0012(7)
C11 0.0239(7) 0.0194(7) 0.0180(7) -0.0011(5) -0.0073(6) -0.0033(6)
C12 0.0258(8) 0.0216(7) 0.0246(8) 0.0008(6) -0.0071(6) -0.0062(6)
C13 0.0340(9) 0.0281(8) 0.0422(10) 0.0021(7) -0.0135(8) -0.0134(7)
C14 0.0504(12) 0.0297(9) 0.0459(11) -0.0078(8) -0.0217(9) -0.0135(8)
C15 0.0530(12) 0.0337(10) 0.0298(9) -0.0128(8) -0.0093(8) -0.0079(9)
C16 0.0335(9) 0.0290(8) 0.0223(8) -0.0055(6) -0.0031(6) -0.0052(7)
C17 0.0213(7) 0.0220(7) 0.0165(7) 0.0039(5) 0.0018(5) -0.0002(6)
C18 0.0367(9) 0.0311(9) 0.0193(7) 0.0025(6) -0.0040(7) 0.0003(7)
C19 0.0535(12) 0.0421(11) 0.0203(8) 0.0089(8) -0.0040(8) 0.0073(9)
C20 0.0480(12) 0.0385(11) 0.0346(10) 0.0214(8) 0.0090(9) 0.0053(9)
C21 0.0326(9) 0.0278(9) 0.0509(12) 0.0133(8) 0.0079(8) -0.0043(7)
C22 0.0226(8) 0.0265(8) 0.0325(9) 0.0061(7) 0.0016(6) -0.0037(6)
C23 0.0188(7) 0.0227(7) 0.0137(6) -0.0021(5) -0.0016(5) -0.0079(6)
C24 0.0208(7) 0.0299(8) 0.0219(7) 0.0017(6) -0.0030(6) -0.0037(6)
C25 0.0186(7) 0.0441(10) 0.0261(8) -0.0015(7) -0.0009(6) -0.0046(7)
C26 0.0232(8) 0.0531(11) 0.0220(8) 0.0017(7) -0.0003(6) -0.0185(8)
C27 0.0330(9) 0.0323(9) 0.0226(8) 0.0047(6) -0.0037(6) -0.0175(7)
C28 0.0233(7) 0.0233(7) 0.0202(7) -0.0003(6) -0.0020(6) -0.0084(6)
C29 0.0181(7) 0.0169(6) 0.0215(7) -0.0020(5) -0.0039(5) -0.0039(5)
C30 0.0349(9) 0.0261(8) 0.0227(8) -0.0047(6) -0.0001(6) -0.0109(7)
C31 0.0372(10) 0.0296(9) 0.0359(10) -0.0150(7) 0.0008(8) -0.0105(7)
C32 0.0300(9) 0.0185(7) 0.0544(12) -0.0083(7) -0.0098(8) -0.0053(7)
C33 0.0361(9) 0.0211(8) 0.0450(10) 0.0091(7) -0.0160(8) -0.0110(7)
C34 0.0288(8) 0.0221(7) 0.0261(8) 0.0024(6) -0.0086(6) -0.0079(6)

loop_
_atom_type_symbol
_atom_type_description
_atom_type_scat_dispersion_real
_atom_type_scat_dispersion_imag
_atom_type_scat_source
C C 0.0033 0.0016 'International Tables Vol C Tables 4.2.6.8 and 6.1.1.4'
H H 0.0000 0.0000 'International Tables Vol C Tables 4.2.6.8 and 6.1.1.4'
N N 0.0061 0.0033 'International Tables Vol C Tables 4.2.6.8 and 6.1.1.4'
O O 0.0106 0.0060 'International Tables Vol C Tables 4.2.6.8 and 6.1.1.4'
P P 0.1023 0.0942 'International Tables Vol C Tables 4.2.6.8 and 6.1.1.4'
S S 0.1246 0.1234 'International Tables Vol C Tables 4.2.6.8 and 6.1.1.4'
Fe Fe 0.3463 0.8444 'International Tables Vol C Tables 4.2.6.8 and 6.1.1.4'

loop_
_geom_angle_atom_site_label_1
_geom_angle_atom_site_label_2
_geom_angle_atom_site_label_3
_geom_angle
C1 Fe1 C2 95.14(8)
C1 Fe1 P1 96.70(5)
C2 Fe1 P1 101.09(6)
C1 Fe1 S1 165.84(5)
C2 Fe1 S1 98.23(6)
P1 Fe1 S1 85.310(15)
C1 Fe1 S2 86.13(5)
C2 Fe1 S2 108.88(6)
P1 Fe1 S2 149.547(17)
S1 Fe1 S2 85.159(15)
C1 Fe1 Fe2 108.87(5)
C2 Fe1 Fe2 149.81(6)
P1 Fe1 Fe2 94.161(13)
S1 Fe1 Fe2 56.965(11)
S2 Fe1 Fe2 56.707(12)
C3 Fe2 C4 99.56(8)
C3 Fe2 P2 90.13(5)
C4 Fe2 P2 97.95(5)
C3 Fe2 S2 85.72(5)
C4 Fe2 S2 108.99(5)
P2 Fe2 S2 153.064(17)
C3 Fe2 S1 154.81(6)
C4 Fe2 S1 105.59(5)
P2 Fe2 S1 87.899(15)
S2 Fe2 S1 84.759(15)
C3 Fe2 Fe1 99.09(5)
C4 Fe2 Fe1 155.28(5)
P2 Fe2 Fe1 98.098(13)
S2 Fe2 Fe1 56.558(11)
S1 Fe2 Fe1 56.450(11)
N1 P1 C17 100.95(6)
N1 P1 C11 104.04(7)
C17 P1 C11 103.56(7)
N1 P1 Fe1 115.67(4)
C17 P1 Fe1 118.94(5)
C11 P1 Fe1 111.86(5)
N1 P2 C29 107.37(6)
N1 P2 C23 104.87(6)
C29 P2 C23 100.95(7)
N1 P2 Fe2 112.86(4)
C29 P2 Fe2 111.01(5)
C23 P2 Fe2 118.64(5)
C5 S1 Fe1 111.42(6)
C5 S1 Fe2 113.67(6)
Fe1 S1 Fe2 66.585(13)
C7 S2 Fe1 113.14(6)
C7 S2 Fe2 113.63(6)
Fe1 S2 Fe2 66.735(13)
C8 N1 P2 122.50(9)
C8 N1 P1 118.39(9)
P2 N1 P1 119.07(7)
O1 C1 Fe1 175.24(15)
O2 C2 Fe1 178.82(16)
O3 C3 Fe2 178.43(15)
O4 C4 Fe2 179.23(17)
C6 C5 S1 116.08(12)
C5 C6 C7 114.05(15)
C6 C7 S2 116.17(11)
N1 C8 C9 116.40(12)
C10 C9 C8 123.95(16)
C12 C11 C16 118.84(15)
C12 C11 P1 122.41(11)
C16 C11 P1 118.62(13)
C11 C12 C13 120.16(15)
C14 C13 C12 120.24(18)
C13 C14 C15 120.17(16)
C14 C15 C16 120.12(17)
C15 C16 C11 120.41(17)
C18 C17 C22 118.75(15)
C18 C17 P1 123.74(13)
C22 C17 P1 117.28(12)
C17 C18 C19 119.99(18)
C20 C19 C18 120.61(19)
C19 C20 C21 120.05(17)
C20 C21 C22 119.91(19)
C21 C22 C17 120.66(18)
C28 C23 C24 118.35(14)
C28 C23 P2 119.98(11)
C24 C23 P2 121.65(12)
C25 C24 C23 120.37(16)
C26 C25 C24 120.37(16)
C27 C26 C25 120.05(15)
C26 C27 C28 119.92(16)
C27 C28 C23 120.92(15)
C34 C29 C30 118.80(14)
C34 C29 P2 122.31(12)
C30 C29 P2 118.25(12)
C31 C30 C29 120.77(16)
C32 C31 C30 119.66(17)
C33 C32 C31 120.38(15)
C32 C33 C34 119.99(17)
C29 C34 C33 120.35(16)

loop_
_geom_bond_atom_site_label_1
_geom_bond_atom_site_label_2
_geom_bond_distance
Fe1 C1 1.7689(16)
Fe1 C2 1.7751(17)
Fe1 P1 2.2119(4)
Fe1 S1 2.2537(4)
Fe1 S2 2.2540(4)
Fe1 Fe2 2.4816(3)
Fe2 C3 1.7712(17)
Fe2 C4 1.7750(16)
Fe2 P2 2.2036(4)
Fe2 S2 2.2579(4)
Fe2 S1 2.2671(4)
P1 N1 1.7177(12)
P1 C17 1.8293(15)
P1 C11 1.8300(15)
P2 N1 1.7078(12)
P2 C29 1.8280(15)
P2 C23 1.8362(15)
S1 C5 1.8326(16)
S2 C7 1.8267(18)
N1 C8 1.4946(18)
O1 C1 1.147(2)
O2 C2 1.142(2)
O3 C3 1.148(2)
O4 C4 1.145(2)
C5 C6 1.501(2)
C6 C7 1.511(3)
C8 C9 1.500(2)
C9 C10 1.313(2)
C11 C12 1.393(2)
C11 C16 1.396(2)
C12 C13 1.395(2)
C13 C14 1.374(3)
C14 C15 1.382(3)
C15 C16 1.387(2)
C17 C18 1.392(2)
C17 C22 1.398(2)
C18 C19 1.393(2)
C19 C20 1.373(3)
C20 C21 1.382(3)
C21 C22 1.386(2)
C23 C28 1.394(2)
C23 C24 1.401(2)
C24 C25 1.390(2)
C25 C26 1.382(3)
C26 C27 1.379(3)
C27 C28 1.393(2)
C29 C34 1.385(2)
C29 C30 1.393(2)
C30 C31 1.387(2)
C31 C32 1.379(3)
C32 C33 1.375(3)
C33 C34 1.394(2)

loop_
_geom_torsion_atom_site_label_1
_geom_torsion_atom_site_label_2
_geom_torsion_atom_site_label_3
_geom_torsion_atom_site_label_4
_geom_torsion
C1 Fe1 Fe2 C3 6.73(7)
C2 Fe1 Fe2 C3 147.64(12)
P1 Fe1 Fe2 C3 -91.80(5)
S1 Fe1 Fe2 C3 -173.46(5)
S2 Fe1 Fe2 C3 78.69(5)
C1 Fe1 Fe2 C4 -131.82(13)
C2 Fe1 Fe2 C4 9.08(17)
P1 Fe1 Fe2 C4 129.65(12)
S1 Fe1 Fe2 C4 47.99(12)
S2 Fe1 Fe2 C4 -59.87(12)
C1 Fe1 Fe2 P2 98.17(5)
C2 Fe1 Fe2 P2 -120.93(11)
P1 Fe1 Fe2 P2 -0.365(16)
S1 Fe1 Fe2 P2 -82.022(16)
S2 Fe1 Fe2 P2 170.124(18)
C1 Fe1 Fe2 S2 -71.95(5)
C2 Fe1 Fe2 S2 68.95(11)
P1 Fe1 Fe2 S2 -170.489(18)
S1 Fe1 Fe2 S2 107.854(18)
C1 Fe1 Fe2 S1 -179.81(5)
C2 Fe1 Fe2 S1 -38.90(11)
P1 Fe1 Fe2 S1 81.656(16)
S2 Fe1 Fe2 S1 -107.854(18)
C1 Fe1 P1 N1 -111.31(7)
C2 Fe1 P1 N1 152.08(8)
S1 Fe1 P1 N1 54.60(5)
S2 Fe1 P1 N1 -17.55(6)
Fe2 Fe1 P1 N1 -1.73(5)
C1 Fe1 P1 C17 9.13(8)
C2 Fe1 P1 C17 -87.47(8)
S1 Fe1 P1 C17 175.04(6)
S2 Fe1 P1 C17 102.89(6)
Fe2 Fe1 P1 C17 118.71(6)
C1 Fe1 P1 C11 129.82(8)
C2 Fe1 P1 C11 33.22(8)
S1 Fe1 P1 C11 -64.27(5)
S2 Fe1 P1 C11 -136.41(6)
Fe2 Fe1 P1 C11 -120.60(5)
C3 Fe2 P2 N1 101.62(7)
C4 Fe2 P2 N1 -158.71(7)
S2 Fe2 P2 N1 20.84(6)
S1 Fe2 P2 N1 -53.26(5)
Fe1 Fe2 P2 N1 2.42(5)
C3 Fe2 P2 C29 -18.98(8)
C4 Fe2 P2 C29 80.69(8)
S2 Fe2 P2 C29 -99.76(6)
S1 Fe2 P2 C29 -173.86(5)
Fe1 Fe2 P2 C29 -118.18(5)
C3 Fe2 P2 C23 -135.18(7)
C4 Fe2 P2 C23 -35.51(8)
S2 Fe2 P2 C23 144.04(6)
S1 Fe2 P2 C23 69.94(5)
Fe1 Fe2 P2 C23 125.62(5)
C1 Fe1 S1 C5 -106.7(2)
C2 Fe1 S1 C5 53.92(8)
P1 Fe1 S1 C5 154.47(6)
S2 Fe1 S1 C5 -54.48(6)
Fe2 Fe1 S1 C5 -107.47(6)
C1 Fe1 S1 Fe2 0.7(2)
C2 Fe1 S1 Fe2 161.39(6)
P1 Fe1 S1 Fe2 -98.059(14)
S2 Fe1 S1 Fe2 52.984(13)
C3 Fe2 S1 C5 119.48(14)
C4 Fe2 S1 C5 -57.02(8)
P2 Fe2 S1 C5 -154.69(6)
S2 Fe2 S1 C5 51.26(6)
Fe1 Fe2 S1 C5 104.16(6)
C3 Fe2 S1 Fe1 15.32(12)
C4 Fe2 S1 Fe1 -161.18(5)
P2 Fe2 S1 Fe1 101.156(14)
S2 Fe2 S1 Fe1 -52.901(13)
C1 Fe1 S2 C7 -137.49(8)
C2 Fe1 S2 C7 -43.37(9)
P1 Fe1 S2 C7 125.87(7)
S1 Fe1 S2 C7 53.69(6)
Fe2 Fe1 S2 C7 106.90(6)
C1 Fe1 S2 Fe2 115.61(5)
C2 Fe1 S2 Fe2 -150.27(6)
P1 Fe1 S2 Fe2 18.97(3)
S1 Fe1 S2 Fe2 -53.208(13)
C3 Fe2 S2 C7 149.96(8)
C4 Fe2 S2 C7 51.31(9)
P2 Fe2 S2 C7 -128.21(7)
S1 Fe2 S2 C7 -53.39(7)
Fe1 Fe2 S2 C7 -106.20(7)
C3 Fe2 S2 Fe1 -103.85(5)
C4 Fe2 S2 Fe1 157.51(6)
P2 Fe2 S2 Fe1 -22.02(4)
S1 Fe2 S2 Fe1 52.806(13)
C29 P2 N1 C8 -63.66(12)
C23 P2 N1 C8 43.13(12)
Fe2 P2 N1 C8 173.69(10)
C29 P2 N1 P1 118.47(8)
C23 P2 N1 P1 -134.73(8)
Fe2 P2 N1 P1 -4.18(9)
C17 P1 N1 C8 56.22(12)
C11 P1 N1 C8 -50.91(12)
Fe1 P1 N1 C8 -174.00(9)
C17 P1 N1 P2 -125.83(9)
C11 P1 N1 P2 127.04(8)
Fe1 P1 N1 P2 3.96(9)
C2 Fe1 C1 O1 -53.4(18)
P1 Fe1 C1 O1 -155.3(18)
S1 Fe1 C1 O1 107.3(18)
S2 Fe1 C1 O1 55.2(18)
Fe2 Fe1 C1 O1 108.0(18)
C1 Fe1 C2 O2 93(9)
P1 Fe1 C2 O2 -169(9)
S1 Fe1 C2 O2 -83(9)
S2 Fe1 C2 O2 5(9)
Fe2 Fe1 C2 O2 -50(9)
C4 Fe2 C3 O3 105(6)
P2 Fe2 C3 O3 -156(6)
S2 Fe2 C3 O3 -3(6)
S1 Fe2 C3 O3 -71(6)
Fe1 Fe2 C3 O3 -58(6)
C3 Fe2 C4 O4 41(11)
P2 Fe2 C4 O4 -51(11)
S2 Fe2 C4 O4 129(11)
S1 Fe2 C4 O4 -141(11)
Fe1 Fe2 C4 O4 179(100)
Fe1 S1 C5 C6 68.17(14)
Fe2 S1 C5 C6 -4.73(15)
S1 C5 C6 C7 -63.60(18)
C5 C6 C7 S2 61.11(19)
Fe1 S2 C7 C6 -64.24(14)
Fe2 S2 C7 C6 9.38(16)
P2 N1 C8 C9 84.48(15)
P1 N1 C8 C9 -97.64(14)
N1 C8 C9 C10 -136.17(17)
N1 P1 C11 C12 -23.06(14)
C17 P1 C11 C12 -128.24(13)
Fe1 P1 C11 C12 102.49(13)
N1 P1 C11 C16 160.93(13)
C17 P1 C11 C16 55.76(14)
Fe1 P1 C11 C16 -73.52(13)
C16 C11 C12 C13 -2.6(2)
P1 C11 C12 C13 -178.64(13)
C11 C12 C13 C14 1.1(3)
C12 C13 C14 C15 0.8(3)
C13 C14 C15 C16 -1.1(3)
C14 C15 C16 C11 -0.5(3)
C12 C11 C16 C15 2.4(2)
P1 C11 C16 C15 178.51(14)
N1 P1 C17 C18 -97.11(14)
C11 P1 C17 C18 10.40(15)
Fe1 P1 C17 C18 135.22(12)
N1 P1 C17 C22 77.36(13)
C11 P1 C17 C22 -175.14(12)
Fe1 P1 C17 C22 -50.32(13)
C22 C17 C18 C19 1.3(2)
P1 C17 C18 C19 175.72(14)
C17 C18 C19 C20 -1.8(3)
C18 C19 C20 C21 0.8(3)
C19 C20 C21 C22 0.7(3)
C20 C21 C22 C17 -1.2(3)
C18 C17 C22 C21 0.1(2)
P1 C17 C22 C21 -174.61(13)
N1 P2 C23 C28 101.38(12)
C29 P2 C23 C28 -147.15(12)
Fe2 P2 C23 C28 -25.70(13)
N1 P2 C23 C24 -80.37(13)
C29 P2 C23 C24 31.10(14)
Fe2 P2 C23 C24 152.55(11)
C28 C23 C24 C25 0.2(2)
P2 C23 C24 C25 -178.06(13)
C23 C24 C25 C26 -0.8(3)
C24 C25 C26 C27 0.5(3)
C25 C26 C27 C28 0.2(3)
C26 C27 C28 C23 -0.8(2)
C24 C23 C28 C27 0.6(2)
P2 C23 C28 C27 178.87(12)
N1 P2 C29 C34 -30.11(15)
C23 P2 C29 C34 -139.65(13)
Fe2 P2 C29 C34 93.68(13)
N1 P2 C29 C30 159.17(12)
C23 P2 C29 C30 49.64(14)
Fe2 P2 C29 C30 -77.03(13)
C34 C29 C30 C31 1.8(3)
P2 C29 C30 C31 172.87(14)
C29 C30 C31 C32 -0.2(3)
C30 C31 C32 C33 -1.5(3)
C31 C32 C33 C34 1.5(3)
C30 C29 C34 C33 -1.8(2)
P2 C29 C34 C33 -172.51(13)
C32 C33 C34 C29 0.2(3)
